data_7709953
loop_
_publ_author_name
'Schulz, Ji\<r\'i'
'C\'isa\<rov\'a, Ivana'
'Gyepes, R\'obert'
'\<St\<epni\<cka, Petr'

_publ_section_title
;
 Metallation of a gold(I) metalloligand with P,C-bridging
 phosphinoferrocenyl groups enables the construction of defined
 multimetallic arrays.
;
_journal_name_full 'Dalton transactions (Cambridge, England : 2003)'
_journal_paper_doi 10.1039/d2dt00850e
_journal_year 2022
_chemical_formula_moiety
;
C88 H72 Au6 Fe4 P4, 2(Cl O4), C2 H3 N, 4(C H2 Cl2)
;
_chemical_formula_sum 'C94 H83 Au6 Cl10 Fe4 N O8 P4'
_chemical_formula_weight 3238.19
_space_group_crystal_system monoclinic
_space_group_IT_number 14
_space_group_name_Hall '-P 2ybc'
_space_group_name_H-M_alt 'P 1 21/c 1'
_atom_sites_solution_hydrogens geom
_atom_sites_solution_primary direct
_atom_sites_solution_secondary difmap
_audit_creation_method SHELXL-2014/7
_audit_update_record
;
2021-11-27 deposited with the CCDC.	2022-03-25 downloaded from the CCDC.
;
_cell_angle_alpha 90
_cell_angle_beta 96.291(2)
_cell_angle_gamma 90
_cell_formula_units_Z 4
_cell_length_a 13.2872(7)
_cell_length_b 22.7547(13)
_cell_length_c 33.741(2)
_cell_measurement_reflns_used 9213
_cell_measurement_temperature 200(2)
_cell_measurement_theta_max 27.47
_cell_measurement_theta_min 2.55
_cell_volume 10140.0(10)
_computing_cell_refinement 'SAINT V8.38A (Bruker AXS Inc., 2017)'
_computing_data_collection 'Bruker Instrument Service vV6.2.6'
_computing_data_reduction 'SAINT V8.38A (Bruker AXS Inc., 2017)'
_computing_molecular_graphics 'PLATON (Spek, 2016)'
_computing_publication_material 'PLATON (Spek, 2016)'
_computing_structure_refinement 'SHELXL-2016/6 (Sheldrick, 2016)'
_computing_structure_solution 'SHELXT 2014/5 (Sheldrick, 2014)'
_diffrn_ambient_temperature 200(2)
_diffrn_measured_fraction_theta_full 0.999
_diffrn_measured_fraction_theta_max 0.996
_diffrn_measurement_device_type 'Bruker D8 VENTURE Kappa Duo PHOTON 100 CMOS'
_diffrn_measurement_method '\f and \w scans'
_diffrn_radiation_monochromator 'Quazar Mo multilayer optic'
_diffrn_radiation_source 'I\mS micro-focus sealed tube'
_diffrn_radiation_type MoK\a
_diffrn_radiation_wavelength 0.71073
_diffrn_reflns_av_R_equivalents 0.0589
_diffrn_reflns_av_unetI/netI 0.0320
_diffrn_reflns_Laue_measured_fraction_full 0.999
_diffrn_reflns_Laue_measured_fraction_max 0.996
_diffrn_reflns_limit_h_max 17
_diffrn_reflns_limit_h_min -17
_diffrn_reflns_limit_k_max 29
_diffrn_reflns_limit_k_min -29
_diffrn_reflns_limit_l_max 43
_diffrn_reflns_limit_l_min -43
_diffrn_reflns_number 181788
_diffrn_reflns_point_group_measured_fraction_full 0.999
_diffrn_reflns_point_group_measured_fraction_max 0.996
_diffrn_reflns_theta_full 25.242
_diffrn_reflns_theta_max 27.537
_diffrn_reflns_theta_min 1.828
_exptl_absorpt_coefficient_mu 9.578
_exptl_absorpt_correction_T_max 0.46
_exptl_absorpt_correction_T_min 0.10
_exptl_absorpt_correction_type numerical
_exptl_absorpt_process_details 'SADABS-2016/2 - Bruker AXS'
_exptl_crystal_colour orange-red
_exptl_crystal_density_diffrn 2.121
_exptl_crystal_description prism
_exptl_crystal_F_000 6104
_exptl_crystal_size_max 0.31
_exptl_crystal_size_mid 0.21
_exptl_crystal_size_min 0.10
_refine_diff_density_max 1.645
_refine_diff_density_min -1.947
_refine_diff_density_rms 0.147
_refine_ls_extinction_method none
_refine_ls_goodness_of_fit_ref 1.041
_refine_ls_hydrogen_treatment constr
_refine_ls_matrix_type full
_refine_ls_number_parameters 1009
_refine_ls_number_reflns 23310
_refine_ls_number_restraints 0
_refine_ls_restrained_S_all 1.041
_refine_ls_R_factor_all 0.0410
_refine_ls_R_factor_gt 0.0296
_refine_ls_shift/su_max 0.004
_refine_ls_shift/su_mean 0.000
_refine_ls_structure_factor_coef Fsqd
_refine_ls_weighting_details 'w=1/[\s^2^(Fo^2^)+(0.0287P)^2^+36.0270P] where P=(Fo^2^+2Fc^2^)/3'
_refine_ls_weighting_scheme calc
_refine_ls_wR_factor_gt 0.0694
_refine_ls_wR_factor_ref 0.0745
_reflns_Friedel_coverage 0.000
_reflns_number_gt 19479
_reflns_number_total 23310
_reflns_threshold_expression 'I > 2\s(I)'
_cod_data_source_file d2dt00850e3.cif
_cod_data_source_block mo_js436_sq
_cod_original_cell_volume 10139.9(10)
_cod_original_sg_symbol_H-M 'P 21/c'
_cod_database_code 7709953
_shelx_shelxl_version_number 2014/7
_shelx_space_group_comment
;
The symmetry employed for this shelxl refinement is uniquely defined
by the following loop, which should always be used as a source of
symmetry information in preference to the above space-group names.
They are only intended as comments.
;
_shelx_estimated_absorpt_t_min 0.155
_shelx_estimated_absorpt_t_max 0.448

loop_
_space_group_symop_operation_xyz
'x, y, z'
'-x, y+1/2, -z+1/2'
'-x, -y, -z'
'x, -y-1/2, z-1/2'

loop_
_atom_site_label
_atom_site_type_symbol
_atom_site_fract_x
_atom_site_fract_y
_atom_site_fract_z
_atom_site_U_iso_or_equiv
_atom_site_adp_type
_atom_site_occupancy
_atom_site_site_symmetry_order
_atom_site_calc_flag
_atom_site_refinement_flags_posn
_atom_site_refinement_flags_adp
_atom_site_refinement_flags_occupancy
_atom_site_disorder_assembly
_atom_site_disorder_group
Au1 Au 0.40576(2) 0.29376(2) 0.64413(2) 0.02966(5) Uani 1 1 d . . . . .
Au2 Au 0.40491(2) 0.31274(2) 0.56328(2) 0.02737(5) Uani 1 1 d . . . . .
Au3 Au 0.43713(2) 0.31079(2) 0.48365(2) 0.02546(4) Uani 1 1 d . . . . .
Au4 Au 0.59444(2) 0.21094(2) 0.65364(2) 0.02699(5) Uani 1 1 d . . . . .
Au5 Au 0.59872(2) 0.19174(2) 0.57293(2) 0.02797(5) Uani 1 1 d . . . . .
Au6 Au 0.56939(2) 0.19160(2) 0.49057(2) 0.02576(4) Uani 1 1 d . . . . .
Fe1 Fe 0.55302(6) 0.38883(3) 0.66747(2) 0.02944(15) Uani 1 1 d . . . . .
P1 P 0.68774(10) 0.27035(6) 0.69850(3) 0.0283(3) Uani 1 1 d . . . . .
C1 C 0.4798(4) 0.3595(2) 0.61187(13) 0.0286(10) Uani 1 1 d . . . . .
C2 C 0.5887(4) 0.3621(2) 0.61283(12) 0.0309(11) Uani 1 1 d . . . . .
H2 H 0.6312 0.3295 0.6089 0.037 Uiso 1 1 calc R U . . .
C3 C 0.6223(5) 0.4198(3) 0.62033(15) 0.0449(14) Uani 1 1 d . . . . .
H3 H 0.6903 0.4331 0.6215 0.054 Uiso 1 1 calc R U . . .
C4 C 0.5355(5) 0.4553(2) 0.62596(15) 0.0470(15) Uani 1 1 d . . . . .
H4 H 0.5359 0.4962 0.6317 0.056 Uiso 1 1 calc R U . . .
C5 C 0.4495(4) 0.4186(2) 0.62145(14) 0.0344(11) Uani 1 1 d . . . . .
H5 H 0.3822 0.4307 0.6242 0.041 Uiso 1 1 calc R U . . .
C6 C 0.6282(4) 0.3382(2) 0.71075(13) 0.0312(11) Uani 1 1 d . . . . .
C7 C 0.6703(4) 0.3962(2) 0.71109(14) 0.0363(12) Uani 1 1 d . . . . .
H7 H 0.7380 0.4060 0.7071 0.044 Uiso 1 1 calc R U . . .
C8 C 0.5927(5) 0.4364(3) 0.71837(14) 0.0424(14) Uani 1 1 d . . . . .
H8 H 0.5999 0.4779 0.7201 0.051 Uiso 1 1 calc R U . . .
C9 C 0.5031(5) 0.4047(3) 0.72260(14) 0.0424(14) Uani 1 1 d . . . . .
H9 H 0.4396 0.4211 0.7271 0.051 Uiso 1 1 calc R U . . .
C10 C 0.5247(4) 0.3437(3) 0.71898(13) 0.0370(12) Uani 1 1 d . . . . .
H10 H 0.4788 0.3122 0.7215 0.044 Uiso 1 1 calc R U . . .
C11 C 0.7147(4) 0.2335(2) 0.74633(14) 0.0350(11) Uani 1 1 d . . . . .
C12 C 0.6926(6) 0.2578(3) 0.78130(16) 0.0581(18) Uani 1 1 d . . . . .
H12 H 0.6639 0.2960 0.7816 0.070 Uiso 1 1 calc R U . . .
C13 C 0.7125(7) 0.2260(4) 0.8167(2) 0.076(2) Uani 1 1 d . . . . .
H13 H 0.6959 0.2428 0.8409 0.091 Uiso 1 1 calc R U . . .
C14 C 0.7535(5) 0.1736(4) 0.8173(2) 0.071(2) Uani 1 1 d . . . . .
H14 H 0.7663 0.1532 0.8419 0.085 Uiso 1 1 calc R U . . .
C15 C 0.7781(7) 0.1478(4) 0.7826(2) 0.084(3) Uani 1 1 d . . . . .
H15 H 0.8093 0.1102 0.7832 0.101 Uiso 1 1 calc R U . . .
C16 C 0.7567(6) 0.1776(3) 0.7471(2) 0.070(2) Uani 1 1 d . . . . .
H16 H 0.7709 0.1597 0.7229 0.083 Uiso 1 1 calc R U . . .
C17 C 0.8100(4) 0.2941(2) 0.68503(15) 0.0347(11) Uani 1 1 d . . . . .
C18 C 0.8300(4) 0.2941(3) 0.64524(15) 0.0400(13) Uani 1 1 d . . . . .
H18 H 0.7815 0.2789 0.6251 0.048 Uiso 1 1 calc R U . . .
C19 C 0.9206(5) 0.3164(3) 0.63540(19) 0.0536(16) Uani 1 1 d . . . . .
H19 H 0.9339 0.3166 0.6083 0.064 Uiso 1 1 calc R U . . .
C20 C 0.9922(5) 0.3384(3) 0.6642(2) 0.0615(18) Uani 1 1 d . . . . .
H20 H 1.0535 0.3548 0.6571 0.074 Uiso 1 1 calc R U . . .
C21 C 0.9732(5) 0.3361(4) 0.7039(2) 0.071(2) Uani 1 1 d . . . . .
H21 H 1.0228 0.3499 0.7242 0.085 Uiso 1 1 calc R U . . .
C22 C 0.8839(5) 0.3141(3) 0.71393(18) 0.0560(18) Uani 1 1 d . . . . .
H22 H 0.8723 0.3124 0.7412 0.067 Uiso 1 1 calc R U . . .
Fe2 Fe 0.26915(5) 0.22917(3) 0.45960(2) 0.02790(14) Uani 1 1 d . . . . .
P2 P 0.46308(10) 0.13933(5) 0.44551(3) 0.0272(3) Uani 1 1 d . . . . .
C31 C 0.3201(4) 0.2714(2) 0.51400(13) 0.0282(10) Uani 1 1 d . . . . .
C32 C 0.2206(4) 0.2924(2) 0.49798(14) 0.0340(11) Uani 1 1 d . . . . .
H32 H 0.2036 0.3320 0.4913 0.041 Uiso 1 1 calc R U . . .
C33 C 0.1532(4) 0.2442(3) 0.49398(15) 0.0383(12) Uani 1 1 d . . . . .
H33 H 0.0833 0.2459 0.4844 0.046 Uiso 1 1 calc R U . . .
C34 C 0.2086(4) 0.1923(3) 0.50693(15) 0.0386(12) Uani 1 1 d . . . . .
H34 H 0.1819 0.1537 0.5078 0.046 Uiso 1 1 calc R U . . .
C35 C 0.3102(4) 0.2090(2) 0.51813(13) 0.0295(10) Uani 1 1 d . . . . .
H35 H 0.3637 0.1829 0.5270 0.035 Uiso 1 1 calc R U . . .
C36 C 0.3523(4) 0.1782(2) 0.42524(13) 0.0295(10) Uani 1 1 d . . . . .
C37 C 0.3519(4) 0.2379(2) 0.41092(12) 0.0299(10) Uani 1 1 d . . . . .
H37 H 0.4099 0.2617 0.4090 0.036 Uiso 1 1 calc R U . . .
C38 C 0.2490(4) 0.2549(2) 0.40019(14) 0.0361(12) Uani 1 1 d . . . . .
H38 H 0.2268 0.2923 0.3902 0.043 Uiso 1 1 calc R U . . .
C39 C 0.1857(4) 0.2067(3) 0.40692(14) 0.0379(12) Uani 1 1 d . . . . .
H39 H 0.1139 0.2059 0.4022 0.045 Uiso 1 1 calc R U . . .
C40 C 0.2490(4) 0.1596(2) 0.42208(14) 0.0337(11) Uani 1 1 d . . . . .
H40 H 0.2262 0.1218 0.4290 0.040 Uiso 1 1 calc R U . . .
C41 C 0.5255(4) 0.1213(2) 0.40148(13) 0.0306(11) Uani 1 1 d . . . . .
C42 C 0.4727(5) 0.1239(2) 0.36325(14) 0.0404(13) Uani 1 1 d . . . . .
H42 H 0.4028 0.1337 0.3600 0.048 Uiso 1 1 calc R U . . .
C43 C 0.5228(5) 0.1119(3) 0.33022(16) 0.0532(16) Uani 1 1 d . . . . .
H43 H 0.4877 0.1148 0.3042 0.064 Uiso 1 1 calc R U . . .
C44 C 0.6244(6) 0.0958(3) 0.33514(17) 0.0516(17) Uani 1 1 d . . . . .
H44 H 0.6583 0.0871 0.3125 0.062 Uiso 1 1 calc R U . . .
C45 C 0.6760(5) 0.0924(3) 0.37267(18) 0.0449(14) Uani 1 1 d . . . . .
H45 H 0.7452 0.0811 0.3759 0.054 Uiso 1 1 calc R U . . .
C46 C 0.6268(4) 0.1056(2) 0.40614(15) 0.0344(11) Uani 1 1 d . . . . .
H46 H 0.6628 0.1037 0.4320 0.041 Uiso 1 1 calc R U . . .
C47 C 0.4122(4) 0.0714(2) 0.46290(14) 0.0318(11) Uani 1 1 d . . . . .
C48 C 0.4106(4) 0.0610(2) 0.50373(14) 0.0355(12) Uani 1 1 d . . . . .
H48 H 0.4428 0.0878 0.5227 0.043 Uiso 1 1 calc R U . . .
C49 C 0.3623(5) 0.0122(2) 0.51639(17) 0.0460(14) Uani 1 1 d . . . . .
H49 H 0.3602 0.0060 0.5441 0.055 Uiso 1 1 calc R U . . .
C50 C 0.3169(5) -0.0279(3) 0.48953(18) 0.0500(15) Uani 1 1 d . . . . .
H50 H 0.2840 -0.0615 0.4987 0.060 Uiso 1 1 calc R U . . .
C51 C 0.3197(5) -0.0190(3) 0.44940(18) 0.0500(15) Uani 1 1 d . . . . .
H51 H 0.2891 -0.0468 0.4308 0.060 Uiso 1 1 calc R U . . .
C52 C 0.3669(4) 0.0305(2) 0.43568(15) 0.0397(13) Uani 1 1 d . . . . .
H52 H 0.3682 0.0365 0.4079 0.048 Uiso 1 1 calc R U . . .
Fe3 Fe 0.44647(6) 0.11542(3) 0.66314(2) 0.03648(17) Uani 1 1 d . . . . .
P3 P 0.30983(11) 0.23502(7) 0.68030(4) 0.0357(3) Uani 1 1 d . . . . .
C61 C 0.5219(4) 0.1446(2) 0.61466(13) 0.0318(11) Uani 1 1 d . . . . .
C62 C 0.4137(4) 0.1426(3) 0.60526(13) 0.0384(13) Uani 1 1 d . . . . .
H62 H 0.3716 0.1752 0.5974 0.046 Uiso 1 1 calc R U . . .
C63 C 0.3797(5) 0.0838(3) 0.60962(16) 0.0532(17) Uani 1 1 d . . . . .
H63 H 0.3120 0.0701 0.6044 0.064 Uiso 1 1 calc R U . . .
C64 C 0.4656(6) 0.0496(3) 0.62316(17) 0.0555(19) Uani 1 1 d . . . . .
H64 H 0.4650 0.0086 0.6287 0.067 Uiso 1 1 calc R U . . .
C65 C 0.5520(5) 0.0859(2) 0.62718(15) 0.0410(13) Uani 1 1 d . . . . .
H65 H 0.6188 0.0737 0.6366 0.049 Uiso 1 1 calc R U . . .
C66 C 0.3672(4) 0.1668(2) 0.69805(14) 0.0363(12) Uani 1 1 d . . . . .
C67 C 0.3246(5) 0.1082(3) 0.69414(16) 0.0467(15) Uani 1 1 d . . . . .
H67 H 0.2579 0.0984 0.6830 0.056 Uiso 1 1 calc R U . . .
C68 C 0.4002(5) 0.0681(3) 0.70982(16) 0.0498(16) Uani 1 1 d . . . . .
H68 H 0.3927 0.0266 0.7111 0.060 Uiso 1 1 calc R U . . .
C69 C 0.4891(5) 0.1001(3) 0.72332(14) 0.0461(15) Uani 1 1 d . . . . .
H69 H 0.5515 0.0837 0.7346 0.055 Uiso 1 1 calc R U . . .
C70 C 0.4684(4) 0.1608(3) 0.71713(14) 0.0374(12) Uani 1 1 d . . . . .
H70 H 0.5140 0.1921 0.7244 0.045 Uiso 1 1 calc R U . . .
C71 C 0.2824(4) 0.2725(3) 0.72557(15) 0.0429(14) Uani 1 1 d . . . . .
C72 C 0.2563(5) 0.3315(3) 0.72364(19) 0.0524(16) Uani 1 1 d . . . . .
H72 H 0.2525 0.3516 0.6988 0.063 Uiso 1 1 calc R U . . .
C73 C 0.2360(5) 0.3609(4) 0.7570(2) 0.069(2) Uani 1 1 d . . . . .
H73 H 0.2185 0.4014 0.7556 0.082 Uiso 1 1 calc R U . . .
C74 C 0.2410(6) 0.3314(5) 0.7931(2) 0.081(3) Uani 1 1 d . . . . .
H74 H 0.2262 0.3519 0.8163 0.097 Uiso 1 1 calc R U . . .
C75 C 0.2662(7) 0.2749(5) 0.7958(2) 0.089(3) Uani 1 1 d . . . . .
H75 H 0.2701 0.2557 0.8209 0.106 Uiso 1 1 calc R U . . .
C76 C 0.2870(6) 0.2434(4) 0.76201(17) 0.0620(19) Uani 1 1 d . . . . .
H76 H 0.3039 0.2028 0.7639 0.074 Uiso 1 1 calc R U . . .
C77 C 0.1876(4) 0.2142(3) 0.65527(16) 0.0435(14) Uani 1 1 d . . . . .
C78 C 0.1118(5) 0.1920(3) 0.67749(19) 0.0552(17) Uani 1 1 d . . . . .
H78 H 0.1246 0.1886 0.7057 0.066 Uiso 1 1 calc R U . . .
C79 C 0.0199(5) 0.1752(4) 0.6584(2) 0.065(2) Uani 1 1 d . . . . .
H79 H -0.0310 0.1604 0.6734 0.079 Uiso 1 1 calc R U . . .
C80 C 0.0009(6) 0.1799(4) 0.6170(2) 0.069(2) Uani 1 1 d . . . . .
H80 H -0.0629 0.1682 0.6040 0.083 Uiso 1 1 calc R U . . .
C81 C 0.0742(5) 0.2013(3) 0.59495(19) 0.0579(18) Uani 1 1 d . . . . .
H81 H 0.0612 0.2035 0.5667 0.070 Uiso 1 1 calc R U . . .
C82 C 0.1675(5) 0.2200(3) 0.61385(16) 0.0476(15) Uani 1 1 d . . . . .
H82 H 0.2169 0.2364 0.5987 0.057 Uiso 1 1 calc R U . . .
Fe4 Fe 0.73666(5) 0.27400(3) 0.48112(2) 0.02668(14) Uani 1 1 d . . . . .
P4 P 0.54444(10) 0.36258(5) 0.44813(3) 0.0256(2) Uani 1 1 d . . . . .
C91 C 0.6842(4) 0.2330(2) 0.53154(13) 0.0280(10) Uani 1 1 d . . . . .
C92 C 0.7856(4) 0.2133(2) 0.52534(14) 0.0328(11) Uani 1 1 d . . . . .
H92 H 0.8048 0.1738 0.5210 0.039 Uiso 1 1 calc R U . . .
C93 C 0.8504(4) 0.2623(3) 0.52687(15) 0.0381(12) Uani 1 1 d . . . . .
H93 H 0.9207 0.2614 0.5240 0.046 Uiso 1 1 calc R U . . .
C94 C 0.7925(4) 0.3140(2) 0.53355(15) 0.0377(12) Uani 1 1 d . . . . .
H94 H 0.8175 0.3531 0.5363 0.045 Uiso 1 1 calc R U . . .
C95 C 0.6914(4) 0.2959(2) 0.53521(13) 0.0289(10) Uani 1 1 d . . . . .
H95 H 0.6363 0.3215 0.5383 0.035 Uiso 1 1 calc R U . . .
C96 C 0.6553(4) 0.3224(2) 0.43810(13) 0.0287(10) Uani 1 1 d . . . . .
C97 C 0.6551(4) 0.2621(2) 0.42527(12) 0.0292(10) Uani 1 1 d . . . . .
H97 H 0.5963 0.2388 0.4187 0.035 Uiso 1 1 calc R U . . .
C98 C 0.7549(4) 0.2433(2) 0.42406(13) 0.0350(12) Uani 1 1 d . . . . .
H98 H 0.7756 0.2051 0.4171 0.042 Uiso 1 1 calc R U . . .
C99 C 0.8206(4) 0.2923(2) 0.43522(15) 0.0372(12) Uani 1 1 d . . . . .
H99 H 0.8925 0.2922 0.4369 0.045 Uiso 1 1 calc R U . . .
C100 C 0.7585(4) 0.3409(2) 0.44327(14) 0.0331(11) Uani 1 1 d . . . . .
H100 H 0.7818 0.3792 0.4508 0.040 Uiso 1 1 calc R U . . .
C101 C 0.4826(4) 0.3801(2) 0.39870(13) 0.0295(10) Uani 1 1 d . . . . .
C102 C 0.3794(4) 0.3892(2) 0.39305(15) 0.0364(12) Uani 1 1 d . . . . .
H102 H 0.3413 0.3884 0.4153 0.044 Uiso 1 1 calc R U . . .
C103 C 0.3304(5) 0.3998(2) 0.35495(18) 0.0462(14) Uani 1 1 d . . . . .
H103 H 0.2593 0.4062 0.3511 0.055 Uiso 1 1 calc R U . . .
C104 C 0.3875(5) 0.4006(3) 0.32248(16) 0.0497(16) Uani 1 1 d . . . . .
H104 H 0.3548 0.4069 0.2964 0.060 Uiso 1 1 calc R U . . .
C105 C 0.4898(5) 0.3923(3) 0.32798(16) 0.0518(16) Uani 1 1 d . . . . .
H105 H 0.5278 0.3932 0.3057 0.062 Uiso 1 1 calc R U . . .
C106 C 0.5388(4) 0.3825(2) 0.36593(14) 0.0374(12) Uani 1 1 d . . . . .
H106 H 0.6101 0.3775 0.3697 0.045 Uiso 1 1 calc R U . . .
C107 C 0.5948(4) 0.4307(2) 0.47028(13) 0.0271(10) Uani 1 1 d . . . . .
C108 C 0.6416(4) 0.4713(2) 0.44685(15) 0.0336(11) Uani 1 1 d . . . . .
H108 H 0.6437 0.4642 0.4192 0.040 Uiso 1 1 calc R U . . .
C109 C 0.6849(4) 0.5222(2) 0.46428(17) 0.0414(13) Uani 1 1 d . . . . .
H109 H 0.7161 0.5501 0.4486 0.050 Uiso 1 1 calc R U . . .
C110 C 0.6821(5) 0.5319(2) 0.50505(17) 0.0448(14) Uani 1 1 d . . . . .
H110 H 0.7126 0.5661 0.5173 0.054 Uiso 1 1 calc R U . . .
C111 C 0.6348(5) 0.4917(2) 0.52753(15) 0.0415(13) Uani 1 1 d . . . . .
H111 H 0.6327 0.4985 0.5552 0.050 Uiso 1 1 calc R U . . .
C112 C 0.5911(4) 0.4423(2) 0.51040(14) 0.0305(10) Uani 1 1 d . . . . .
H112 H 0.5579 0.4155 0.5262 0.037 Uiso 1 1 calc R U . . .
Cl1 Cl 0.21810(16) 0.49508(9) 0.66700(8) 0.0806(6) Uani 1 1 d . . . . .
O1 O 0.2253(9) 0.5340(4) 0.6357(3) 0.163(4) Uani 1 1 d . . . . .
O2 O 0.2101(6) 0.4376(3) 0.6509(3) 0.143(3) Uani 1 1 d . . . . .
O3 O 0.1356(6) 0.5093(4) 0.6850(3) 0.172(4) Uani 1 1 d . . . . .
O4 O 0.3069(7) 0.5025(5) 0.6936(4) 0.186(5) Uani 1 1 d . . . . .
Cl2 Cl 0.95944(11) 0.12419(8) 0.45752(5) 0.0556(4) Uani 1 1 d . . . . .
O5 O 1.0413(4) 0.0863(2) 0.4520(2) 0.0855(18) Uani 1 1 d . . . . .
O6 O 0.9724(4) 0.1461(3) 0.49775(17) 0.093(2) Uani 1 1 d . . . . .
O7 O 0.8654(4) 0.0951(3) 0.4505(2) 0.093(2) Uani 1 1 d . . . . .
O8 O 0.9617(4) 0.1753(3) 0.4327(2) 0.101(2) Uani 1 1 d . . . . .

loop_
_atom_site_aniso_label
_atom_site_aniso_U_11
_atom_site_aniso_U_22
_atom_site_aniso_U_33
_atom_site_aniso_U_23
_atom_site_aniso_U_13
_atom_site_aniso_U_12
Au1 0.04001(11) 0.03491(10) 0.01432(8) 0.00143(7) 0.00413(7) -0.00032(8)
Au2 0.03859(11) 0.03086(10) 0.01255(8) -0.00157(6) 0.00229(7) -0.00156(8)
Au3 0.03469(10) 0.02818(9) 0.01374(8) 0.00039(6) 0.00365(6) -0.00228(7)
Au4 0.03834(11) 0.02793(9) 0.01448(8) -0.00029(6) 0.00187(7) 0.00008(7)
Au5 0.04024(11) 0.03080(10) 0.01321(8) 0.00144(6) 0.00442(7) -0.00243(8)
Au6 0.03625(10) 0.02759(9) 0.01338(8) -0.00076(6) 0.00241(6) -0.00178(7)
Fe1 0.0470(4) 0.0266(3) 0.0140(3) -0.0023(2) 0.0005(3) 0.0004(3)
P1 0.0357(7) 0.0333(7) 0.0153(5) -0.0003(5) 0.0005(5) 0.0001(5)
C1 0.044(3) 0.027(2) 0.014(2) -0.0008(17) 0.0000(18) 0.000(2)
C2 0.040(3) 0.042(3) 0.010(2) -0.0018(18) 0.0039(18) -0.003(2)
C3 0.066(4) 0.047(3) 0.021(2) 0.004(2) 0.002(2) -0.019(3)
C4 0.094(5) 0.021(2) 0.023(3) 0.003(2) -0.008(3) -0.004(3)
C5 0.054(3) 0.028(3) 0.019(2) -0.0030(19) -0.004(2) 0.007(2)
C6 0.043(3) 0.036(3) 0.014(2) 0.0007(18) -0.0019(19) -0.001(2)
C7 0.053(3) 0.038(3) 0.016(2) -0.003(2) -0.004(2) -0.006(2)
C8 0.071(4) 0.037(3) 0.018(2) -0.008(2) -0.001(2) 0.002(3)
C9 0.064(4) 0.047(3) 0.016(2) -0.006(2) 0.003(2) 0.015(3)
C10 0.054(3) 0.047(3) 0.010(2) -0.002(2) 0.002(2) 0.004(3)
C11 0.035(3) 0.048(3) 0.021(2) 0.005(2) -0.0023(19) -0.004(2)
C12 0.093(5) 0.061(4) 0.020(3) 0.002(3) 0.007(3) 0.007(4)
C13 0.098(6) 0.104(7) 0.026(3) 0.016(4) 0.002(3) 0.011(5)
C14 0.050(4) 0.115(7) 0.044(4) 0.045(4) -0.006(3) -0.005(4)
C15 0.101(6) 0.087(6) 0.063(5) 0.039(5) 0.002(4) 0.035(5)
C16 0.094(6) 0.071(5) 0.043(4) 0.014(3) 0.006(4) 0.033(4)
C17 0.034(3) 0.045(3) 0.024(2) -0.003(2) 0.002(2) -0.002(2)
C18 0.038(3) 0.058(4) 0.025(3) -0.003(2) 0.006(2) 0.002(3)
C19 0.048(4) 0.073(5) 0.041(3) -0.001(3) 0.012(3) -0.002(3)
C20 0.039(3) 0.079(5) 0.068(5) -0.006(4) 0.010(3) -0.013(3)
C21 0.047(4) 0.115(7) 0.051(4) -0.021(4) 0.005(3) -0.025(4)
C22 0.048(4) 0.091(5) 0.029(3) -0.011(3) 0.003(3) -0.017(3)
Fe2 0.0350(4) 0.0341(4) 0.0144(3) -0.0015(3) 0.0020(3) -0.0036(3)
P2 0.0413(7) 0.0264(6) 0.0140(5) -0.0007(4) 0.0027(5) -0.0031(5)
C31 0.036(3) 0.034(3) 0.014(2) -0.0058(18) 0.0008(18) -0.003(2)
C32 0.039(3) 0.043(3) 0.020(2) -0.005(2) 0.006(2) 0.001(2)
C33 0.036(3) 0.054(3) 0.025(2) -0.005(2) 0.006(2) -0.004(2)
C34 0.049(3) 0.045(3) 0.022(2) -0.001(2) 0.006(2) -0.013(3)
C35 0.041(3) 0.035(3) 0.013(2) -0.0029(18) 0.0033(18) -0.005(2)
C36 0.044(3) 0.030(3) 0.014(2) -0.0012(18) 0.0026(19) -0.003(2)
C37 0.045(3) 0.032(3) 0.012(2) -0.0016(18) 0.0012(18) -0.002(2)
C38 0.047(3) 0.044(3) 0.017(2) -0.002(2) -0.001(2) 0.003(2)
C39 0.037(3) 0.057(3) 0.018(2) -0.008(2) -0.003(2) -0.004(2)
C40 0.044(3) 0.038(3) 0.019(2) -0.007(2) 0.002(2) -0.007(2)
C41 0.049(3) 0.024(2) 0.019(2) -0.0022(18) 0.007(2) -0.006(2)
C42 0.057(4) 0.046(3) 0.019(2) -0.002(2) 0.008(2) 0.000(3)
C43 0.081(5) 0.060(4) 0.019(3) -0.002(3) 0.010(3) -0.004(3)
C44 0.093(5) 0.038(3) 0.029(3) -0.007(2) 0.029(3) -0.010(3)
C45 0.051(3) 0.040(3) 0.048(3) -0.005(3) 0.027(3) -0.001(3)
C46 0.053(3) 0.025(2) 0.026(2) 0.0005(19) 0.009(2) -0.005(2)
C47 0.045(3) 0.030(3) 0.021(2) 0.0027(19) 0.006(2) -0.002(2)
C48 0.057(3) 0.031(3) 0.019(2) 0.0003(19) 0.005(2) -0.004(2)
C49 0.079(4) 0.031(3) 0.030(3) 0.006(2) 0.010(3) -0.007(3)
C50 0.073(4) 0.035(3) 0.044(3) 0.006(3) 0.013(3) -0.010(3)
C51 0.070(4) 0.042(3) 0.038(3) -0.010(3) 0.004(3) -0.018(3)
C52 0.060(4) 0.035(3) 0.025(3) -0.001(2) 0.005(2) -0.012(3)
Fe3 0.0580(5) 0.0370(4) 0.0154(3) 0.0018(3) 0.0084(3) -0.0108(4)
P3 0.0425(8) 0.0490(8) 0.0161(6) 0.0022(5) 0.0051(5) -0.0071(6)
C61 0.050(3) 0.032(3) 0.015(2) 0.0003(18) 0.008(2) -0.009(2)
C62 0.044(3) 0.059(4) 0.012(2) 0.003(2) 0.003(2) -0.011(3)
C63 0.073(4) 0.068(4) 0.021(3) -0.010(3) 0.012(3) -0.034(4)
C64 0.105(6) 0.032(3) 0.034(3) -0.009(2) 0.030(3) -0.025(3)
C65 0.071(4) 0.030(3) 0.024(3) 0.000(2) 0.015(2) -0.001(3)
C66 0.049(3) 0.044(3) 0.017(2) 0.002(2) 0.009(2) -0.009(2)
C67 0.064(4) 0.056(4) 0.022(3) 0.006(2) 0.015(2) -0.018(3)
C68 0.085(5) 0.044(3) 0.023(3) 0.005(2) 0.019(3) -0.012(3)
C69 0.069(4) 0.056(4) 0.014(2) 0.005(2) 0.008(2) 0.004(3)
C70 0.051(3) 0.047(3) 0.015(2) 0.002(2) 0.005(2) -0.001(3)
C71 0.039(3) 0.073(4) 0.018(2) -0.004(2) 0.005(2) -0.007(3)
C72 0.042(3) 0.074(5) 0.041(3) -0.014(3) 0.003(3) 0.010(3)
C73 0.049(4) 0.090(6) 0.065(5) -0.032(4) 0.003(3) 0.018(4)
C74 0.067(5) 0.133(8) 0.044(4) -0.041(5) 0.015(4) -0.004(5)
C75 0.105(7) 0.139(9) 0.024(3) -0.009(4) 0.018(4) -0.014(6)
C76 0.084(5) 0.082(5) 0.022(3) 0.002(3) 0.016(3) -0.005(4)
C77 0.046(3) 0.061(4) 0.023(3) -0.001(2) 0.003(2) -0.008(3)
C78 0.055(4) 0.077(5) 0.033(3) 0.005(3) 0.002(3) -0.012(3)
C79 0.045(4) 0.092(6) 0.059(4) 0.008(4) 0.005(3) -0.021(4)
C80 0.048(4) 0.095(6) 0.062(5) -0.017(4) -0.008(3) -0.005(4)
C81 0.051(4) 0.089(5) 0.033(3) -0.004(3) -0.001(3) 0.008(3)
C82 0.043(3) 0.073(4) 0.026(3) 0.005(3) 0.002(2) 0.004(3)
Fe4 0.0350(4) 0.0292(3) 0.0163(3) 0.0020(3) 0.0051(3) -0.0002(3)
P4 0.0368(7) 0.0255(6) 0.0148(5) 0.0008(4) 0.0042(5) -0.0019(5)
C91 0.033(3) 0.035(3) 0.015(2) 0.0014(18) 0.0022(18) -0.003(2)
C92 0.039(3) 0.039(3) 0.020(2) 0.005(2) 0.001(2) 0.005(2)
C93 0.034(3) 0.055(3) 0.024(2) 0.008(2) -0.002(2) -0.008(2)
C94 0.047(3) 0.041(3) 0.024(2) -0.001(2) -0.001(2) -0.009(2)
C95 0.039(3) 0.032(3) 0.015(2) -0.0015(18) 0.0032(18) 0.001(2)
C96 0.042(3) 0.029(2) 0.015(2) 0.0045(17) 0.0046(19) 0.003(2)
C97 0.042(3) 0.034(3) 0.013(2) 0.0017(18) 0.0077(18) 0.001(2)
C98 0.054(3) 0.036(3) 0.016(2) 0.0023(19) 0.011(2) 0.005(2)
C99 0.041(3) 0.047(3) 0.026(3) 0.013(2) 0.015(2) 0.006(2)
C100 0.041(3) 0.035(3) 0.025(2) 0.004(2) 0.011(2) 0.000(2)
C101 0.047(3) 0.026(2) 0.015(2) 0.0000(17) 0.0004(19) 0.002(2)
C102 0.047(3) 0.036(3) 0.026(2) 0.001(2) 0.002(2) -0.006(2)
C103 0.055(4) 0.037(3) 0.044(3) 0.006(2) -0.010(3) -0.002(3)
C104 0.084(5) 0.036(3) 0.024(3) 0.001(2) -0.015(3) -0.004(3)
C105 0.075(5) 0.063(4) 0.017(2) 0.001(2) 0.004(3) 0.004(3)
C106 0.052(3) 0.042(3) 0.019(2) 0.004(2) 0.006(2) 0.005(2)
C107 0.037(3) 0.027(2) 0.018(2) -0.0014(17) 0.0027(18) 0.001(2)
C108 0.043(3) 0.034(3) 0.024(2) 0.003(2) 0.005(2) 0.000(2)
C109 0.051(3) 0.034(3) 0.038(3) 0.008(2) 0.003(2) -0.010(2)
C110 0.061(4) 0.029(3) 0.044(3) -0.004(2) 0.000(3) -0.010(3)
C111 0.063(4) 0.038(3) 0.023(3) -0.004(2) 0.001(2) -0.006(3)
C112 0.042(3) 0.029(3) 0.021(2) 0.0000(19) 0.0050(19) 0.000(2)
Cl1 0.0624(12) 0.0544(11) 0.130(2) 0.0072(12) 0.0333(12) 0.0086(9)
O1 0.267(12) 0.100(6) 0.136(8) 0.017(5) 0.081(8) -0.026(7)
O2 0.110(6) 0.056(4) 0.265(11) -0.001(5) 0.021(6) -0.010(4)
O3 0.090(5) 0.191(10) 0.250(12) -0.040(8) 0.087(7) -0.009(6)
O4 0.103(6) 0.169(9) 0.272(13) -0.045(9) -0.044(7) 0.039(6)
Cl2 0.0364(8) 0.0644(10) 0.0662(10) -0.0043(8) 0.0067(7) -0.0029(7)
O5 0.056(3) 0.074(4) 0.130(5) -0.022(3) 0.023(3) 0.009(3)
O6 0.063(4) 0.142(6) 0.074(4) -0.030(4) 0.002(3) 0.000(4)
O7 0.052(3) 0.092(4) 0.134(6) -0.014(4) 0.001(3) -0.024(3)
O8 0.066(4) 0.118(5) 0.120(5) 0.052(4) 0.012(4) 0.004(3)

loop_
_atom_type_symbol
_atom_type_description
_atom_type_scat_dispersion_real
_atom_type_scat_dispersion_imag
_atom_type_scat_source
C C 0.0033 0.0016 'International Tables Vol C Tables 4.2.6.8 and 6.1.1.4'
H H 0.0000 0.0000 'International Tables Vol C Tables 4.2.6.8 and 6.1.1.4'
Au Au -2.0133 8.8022 'International Tables Vol C Tables 4.2.6.8 and 6.1.1.4'
Cl Cl 0.1484 0.1585 'International Tables Vol C Tables 4.2.6.8 and 6.1.1.4'
Fe Fe 0.3463 0.8444 'International Tables Vol C Tables 4.2.6.8 and 6.1.1.4'
N N 0.0061 0.0033 'International Tables Vol C Tables 4.2.6.8 and 6.1.1.4'
O O 0.0106 0.0060 'International Tables Vol C Tables 4.2.6.8 and 6.1.1.4'
P P 0.1023 0.0942 'International Tables Vol C Tables 4.2.6.8 and 6.1.1.4'

loop_
_geom_angle_atom_site_label_1
_geom_angle_atom_site_label_2
_geom_angle_atom_site_label_3
_geom_angle
_geom_angle_site_symmetry_1
_geom_angle_site_symmetry_3
_geom_angle_publ_flag
C1 Au1 P3 171.20(14) . . ?
C1 Au1 Au2 48.97(12) . . ?
P3 Au1 Au2 132.52(3) . . ?
C1 Au1 Fe1 45.72(12) . . ?
P3 Au1 Fe1 132.38(4) . . ?
Au2 Au1 Fe1 94.557(14) . . ?
C1 Au1 Au4 93.72(13) . . ?
P3 Au1 Au4 94.61(4) . . ?
Au2 Au1 Au4 96.440(7) . . ?
Fe1 Au1 Au4 85.070(16) . . ?
C1 Au2 C31 175.16(19) . . ?
C1 Au2 Au1 50.23(13) . . ?
C31 Au2 Au1 130.44(13) . . ?
C1 Au2 Au3 130.76(13) . . ?
C31 Au2 Au3 50.05(13) . . ?
Au1 Au2 Au3 166.573(10) . . ?
C31 Au3 P4 171.72(14) . . ?
C31 Au3 Au2 49.23(11) . . ?
P4 Au3 Au2 132.23(3) . . ?
C31 Au3 Fe2 45.82(11) . . ?
P4 Au3 Fe2 132.60(3) . . ?
Au2 Au3 Fe2 94.842(14) . . ?
C31 Au3 Au6 91.82(13) . . ?
P4 Au3 Au6 96.04(3) . . ?
Au2 Au3 Au6 94.835(7) . . ?
Fe2 Au3 Au6 83.127(15) . . ?
C61 Au4 P1 171.40(15) . . ?
C61 Au4 Au5 49.12(12) . . ?
P1 Au4 Au5 132.56(3) . . ?
C61 Au4 Fe3 45.38(12) . . ?
P1 Au4 Fe3 132.61(3) . . ?
Au5 Au4 Fe3 94.356(15) . . ?
C61 Au4 Au1 93.42(14) . . ?
P1 Au4 Au1 94.70(3) . . ?
Au5 Au4 Au1 95.569(7) . . ?
Fe3 Au4 Au1 85.373(18) . . ?
C91 Au5 C61 175.2(2) . . ?
C91 Au5 Au6 50.45(12) . . ?
C61 Au5 Au6 129.97(13) . . ?
C91 Au5 Au4 130.60(13) . . ?
C61 Au5 Au4 50.38(13) . . ?
Au6 Au5 Au4 167.107(10) . . ?
C91 Au6 P2 172.76(14) . . ?
C91 Au6 Au5 49.02(12) . . ?
P2 Au6 Au5 132.57(3) . . ?
C91 Au6 Fe4 45.92(12) . . ?
P2 Au6 Fe4 132.44(3) . . ?
Au5 Au6 Fe4 94.764(14) . . ?
C91 Au6 Au3 91.17(13) . . ?
P2 Au6 Au3 95.57(3) . . ?
Au5 Au6 Au3 95.018(7) . . ?
Fe4 Au6 Au3 82.463(15) . . ?
C7 Fe1 C6 41.3(2) . . ?
C7 Fe1 C2 116.3(2) . . ?
C6 Fe1 C2 109.5(2) . . ?
C7 Fe1 C3 99.2(2) . . ?
C6 Fe1 C3 121.7(2) . . ?
C2 Fe1 C3 40.1(2) . . ?
C7 Fe1 C8 40.7(2) . . ?
C6 Fe1 C8 68.7(2) . . ?
C2 Fe1 C8 148.0(2) . . ?
C3 Fe1 C8 111.9(2) . . ?
C7 Fe1 C4 117.0(2) . . ?
C6 Fe1 C4 156.2(2) . . ?
C2 Fe1 C4 68.0(2) . . ?
C3 Fe1 C4 41.0(3) . . ?
C8 Fe1 C4 100.5(2) . . ?
C7 Fe1 C5 155.6(2) . . ?
C6 Fe1 C5 163.0(2) . . ?
C2 Fe1 C5 67.8(2) . . ?
C3 Fe1 C5 67.9(2) . . ?
C8 Fe1 C5 123.0(2) . . ?
C4 Fe1 C5 39.9(2) . . ?
C7 Fe1 C9 68.3(2) . . ?
C6 Fe1 C9 68.6(2) . . ?
C2 Fe1 C9 171.3(2) . . ?
C3 Fe1 C9 148.4(2) . . ?
C8 Fe1 C9 40.1(2) . . ?
C4 Fe1 C9 117.3(2) . . ?
C5 Fe1 C9 111.3(2) . . ?
C7 Fe1 C10 68.4(2) . . ?
C6 Fe1 C10 40.8(2) . . ?
C2 Fe1 C10 133.2(2) . . ?
C3 Fe1 C10 162.4(2) . . ?
C8 Fe1 C10 67.4(2) . . ?
C4 Fe1 C10 155.7(2) . . ?
C5 Fe1 C10 128.2(2) . . ?
C9 Fe1 C10 40.1(2) . . ?
C7 Fe1 C1 155.1(2) . . ?
C6 Fe1 C1 126.69(19) . . ?
C2 Fe1 C1 40.48(19) . . ?
C3 Fe1 C1 67.9(2) . . ?
C8 Fe1 C1 163.1(2) . . ?
C4 Fe1 C1 67.9(2) . . ?
C5 Fe1 C1 40.43(18) . . ?
C9 Fe1 C1 133.3(2) . . ?
C10 Fe1 C1 118.2(2) . . ?
C7 Fe1 Au1 133.21(15) . . ?
C6 Fe1 Au1 92.06(15) . . ?
C2 Fe1 Au1 75.80(14) . . ?
C3 Fe1 Au1 112.62(16) . . ?
C8 Fe1 Au1 135.22(18) . . ?
C4 Fe1 Au1 109.46(17) . . ?
C5 Fe1 Au1 71.00(15) . . ?
C9 Fe1 Au1 95.66(18) . . ?
C10 Fe1 Au1 71.82(15) . . ?
C1 Fe1 Au1 46.43(13) . . ?
C6 P1 C17 103.2(3) . . ?
C6 P1 C11 103.9(2) . . ?
C17 P1 C11 105.3(2) . . ?
C6 P1 Au4 115.97(16) . . ?
C17 P1 Au4 116.38(17) . . ?
C11 P1 Au4 110.76(18) . . ?
C2 C1 C5 105.0(4) . . ?
C2 C1 Au2 115.1(3) . . ?
C5 C1 Au2 121.4(3) . . ?
C2 C1 Fe1 66.8(2) . . ?
C5 C1 Fe1 67.9(3) . . ?
Au2 C1 Fe1 167.5(3) . . ?
C2 C1 Au1 122.0(3) . . ?
C5 C1 Au1 112.2(3) . . ?
Au2 C1 Au1 80.80(17) . . ?
Fe1 C1 Au1 87.85(16) . . ?
C3 C2 C1 110.0(5) . . ?
C3 C2 Fe1 70.1(3) . . ?
C1 C2 Fe1 72.7(3) . . ?
C3 C2 H2 125.0 . . ?
C1 C2 H2 125.0 . . ?
Fe1 C2 H2 123.8 . . ?
C2 C3 C4 107.8(5) . . ?
C2 C3 Fe1 69.9(3) . . ?
C4 C3 Fe1 69.8(3) . . ?
C2 C3 H3 126.1 . . ?
C4 C3 H3 126.1 . . ?
Fe1 C3 H3 125.8 . . ?
C5 C4 C3 107.8(5) . . ?
C5 C4 Fe1 70.6(3) . . ?
C3 C4 Fe1 69.2(3) . . ?
C5 C4 H4 126.1 . . ?
C3 C4 H4 126.1 . . ?
Fe1 C4 H4 125.7 . . ?
C4 C5 C1 109.4(5) . . ?
C4 C5 Fe1 69.4(3) . . ?
C1 C5 Fe1 71.7(3) . . ?
C4 C5 H5 125.3 . . ?
C1 C5 H5 125.3 . . ?
Fe1 C5 H5 125.1 . . ?
C7 C6 C10 107.5(5) . . ?
C7 C6 P1 127.6(4) . . ?
C10 C6 P1 124.8(4) . . ?
C7 C6 Fe1 69.2(3) . . ?
C10 C6 Fe1 71.6(3) . . ?
P1 C6 Fe1 120.9(2) . . ?
C8 C7 C6 107.8(5) . . ?
C8 C7 Fe1 70.4(3) . . ?
C6 C7 Fe1 69.5(3) . . ?
C8 C7 H7 126.1 . . ?
C6 C7 H7 126.1 . . ?
Fe1 C7 H7 125.5 . . ?
C9 C8 C7 108.9(5) . . ?
C9 C8 Fe1 70.9(3) . . ?
C7 C8 Fe1 68.9(3) . . ?
C9 C8 H8 125.6 . . ?
C7 C8 H8 125.6 . . ?
Fe1 C8 H8 126.3 . . ?
C8 C9 C10 108.0(5) . . ?
C8 C9 Fe1 69.0(3) . . ?
C10 C9 Fe1 70.5(3) . . ?
C8 C9 H9 126.0 . . ?
C10 C9 H9 126.0 . . ?
Fe1 C9 H9 126.0 . . ?
C9 C10 C6 107.8(5) . . ?
C9 C10 Fe1 69.4(3) . . ?
C6 C10 Fe1 67.5(3) . . ?
C9 C10 H10 126.1 . . ?
C6 C10 H10 126.1 . . ?
Fe1 C10 H10 128.5 . . ?
C12 C11 C16 118.6(5) . . ?
C12 C11 P1 122.8(5) . . ?
C16 C11 P1 118.6(4) . . ?
C11 C12 C13 119.5(7) . . ?
C11 C12 H12 120.3 . . ?
C13 C12 H12 120.3 . . ?
C14 C13 C12 121.7(7) . . ?
C14 C13 H13 119.2 . . ?
C12 C13 H13 119.2 . . ?
C13 C14 C15 120.7(6) . . ?
C13 C14 H14 119.7 . . ?
C15 C14 H14 119.7 . . ?
C16 C15 C14 118.8(8) . . ?
C16 C15 H15 120.6 . . ?
C14 C15 H15 120.6 . . ?
C15 C16 C11 120.8(7) . . ?
C15 C16 H16 119.6 . . ?
C11 C16 H16 119.6 . . ?
C22 C17 C18 118.8(5) . . ?
C22 C17 P1 120.5(4) . . ?
C18 C17 P1 120.7(4) . . ?
C19 C18 C17 119.7(5) . . ?
C19 C18 H18 120.2 . . ?
C17 C18 H18 120.2 . . ?
C20 C19 C18 121.1(6) . . ?
C20 C19 H19 119.5 . . ?
C18 C19 H19 119.5 . . ?
C19 C20 C21 118.8(6) . . ?
C19 C20 H20 120.6 . . ?
C21 C20 H20 120.6 . . ?
C22 C21 C20 120.5(6) . . ?
C22 C21 H21 119.7 . . ?
C20 C21 H21 119.7 . . ?
C21 C22 C17 121.0(6) . . ?
C21 C22 H22 119.5 . . ?
C17 C22 H22 119.5 . . ?
C40 Fe2 C35 115.6(2) . . ?
C40 Fe2 C34 97.6(2) . . ?
C35 Fe2 C34 40.4(2) . . ?
C40 Fe2 C36 41.1(2) . . ?
C35 Fe2 C36 108.5(2) . . ?
C34 Fe2 C36 119.5(2) . . ?
C40 Fe2 C39 40.8(2) . . ?
C35 Fe2 C39 147.4(2) . . ?
C34 Fe2 C39 110.6(2) . . ?
C36 Fe2 C39 69.0(2) . . ?
C40 Fe2 C33 115.2(2) . . ?
C35 Fe2 C33 68.2(2) . . ?
C34 Fe2 C33 40.9(2) . . ?
C36 Fe2 C33 153.9(2) . . ?
C39 Fe2 C33 99.4(2) . . ?
C40 Fe2 C38 67.9(2) . . ?
C35 Fe2 C38 171.4(2) . . ?
C34 Fe2 C38 148.1(2) . . ?
C36 Fe2 C38 68.5(2) . . ?
C39 Fe2 C38 40.1(2) . . ?
C33 Fe2 C38 118.2(2) . . ?
C40 Fe2 C37 68.1(2) . . ?
C35 Fe2 C37 132.5(2) . . ?
C34 Fe2 C37 160.3(2) . . ?
C36 Fe2 C37 40.83(18) . . ?
C39 Fe2 C37 67.9(2) . . ?
C33 Fe2 C37 157.2(2) . . ?
C38 Fe2 C37 40.2(2) . . ?
C40 Fe2 C32 154.0(2) . . ?
C35 Fe2 C32 67.8(2) . . ?
C34 Fe2 C32 67.8(2) . . ?
C36 Fe2 C32 165.0(2) . . ?
C39 Fe2 C32 122.3(2) . . ?
C33 Fe2 C32 39.9(2) . . ?
C38 Fe2 C32 112.9(2) . . ?
C37 Fe2 C32 130.5(2) . . ?
C40 Fe2 C31 154.8(2) . . ?
C35 Fe2 C31 40.27(19) . . ?
C34 Fe2 C31 67.9(2) . . ?
C36 Fe2 C31 127.40(19) . . ?
C39 Fe2 C31 162.7(2) . . ?
C33 Fe2 C31 67.9(2) . . ?
C38 Fe2 C31 134.8(2) . . ?
C37 Fe2 C31 119.62(19) . . ?
C32 Fe2 C31 40.47(19) . . ?
C40 Fe2 Au3 135.09(15) . . ?
C35 Fe2 Au3 76.19(14) . . ?
C34 Fe2 Au3 113.20(15) . . ?
C36 Fe2 Au3 94.22(14) . . ?
C39 Fe2 Au3 135.70(16) . . ?
C33 Fe2 Au3 109.35(16) . . ?
C38 Fe2 Au3 95.82(15) . . ?
C37 Fe2 Au3 73.02(13) . . ?
C32 Fe2 Au3 70.77(15) . . ?
C31 Fe2 Au3 46.74(13) . . ?
C36 P2 C47 103.0(2) . . ?
C36 P2 C41 103.2(2) . . ?
C47 P2 C41 106.9(2) . . ?
C36 P2 Au6 114.76(16) . . ?
C47 P2 Au6 116.94(16) . . ?
C41 P2 Au6 110.75(17) . . ?
C35 C31 C32 105.8(4) . . ?
C35 C31 Fe2 67.1(2) . . ?
C32 C31 Fe2 68.6(3) . . ?
C35 C31 Au2 114.2(3) . . ?
C32 C31 Au2 121.9(3) . . ?
Fe2 C31 Au2 166.5(3) . . ?
C35 C31 Au3 122.6(3) . . ?
C32 C31 Au3 111.2(3) . . ?
Fe2 C31 Au3 87.44(16) . . ?
Au2 C31 Au3 80.72(17) . . ?
C33 C32 C31 108.7(5) . . ?
C33 C32 Fe2 68.9(3) . . ?
C31 C32 Fe2 70.9(3) . . ?
C33 C32 H32 125.6 . . ?
C31 C32 H32 125.6 . . ?
Fe2 C32 H32 126.1 . . ?
C32 C33 C34 108.1(5) . . ?
C32 C33 Fe2 71.2(3) . . ?
C34 C33 Fe2 69.1(3) . . ?
C32 C33 H33 125.9 . . ?
C34 C33 H33 125.9 . . ?
Fe2 C33 H33 125.4 . . ?
C35 C34 C33 107.7(5) . . ?
C35 C34 Fe2 69.7(3) . . ?
C33 C34 Fe2 70.0(3) . . ?
C35 C34 H34 126.2 . . ?
C33 C34 H34 126.2 . . ?
Fe2 C34 H34 125.8 . . ?
C34 C35 C31 109.6(5) . . ?
C34 C35 Fe2 69.9(3) . . ?
C31 C35 Fe2 72.6(3) . . ?
C34 C35 H35 125.2 . . ?
C31 C35 H35 125.2 . . ?
Fe2 C35 H35 123.9 . . ?
C40 C36 C37 106.6(4) . . ?
C40 C36 P2 128.8(4) . . ?
C37 C36 P2 124.5(4) . . ?
C40 C36 Fe2 68.7(3) . . ?
C37 C36 Fe2 71.0(3) . . ?
P2 C36 Fe2 122.4(2) . . ?
C38 C37 C36 108.0(5) . . ?
C38 C37 Fe2 69.7(3) . . ?
C36 C37 Fe2 68.2(3) . . ?
C38 C37 H37 126.0 . . ?
C36 C37 H37 126.0 . . ?
Fe2 C37 H37 127.7 . . ?
C39 C38 C37 108.5(5) . . ?
C39 C38 Fe2 69.1(3) . . ?
C37 C38 Fe2 70.2(3) . . ?
C39 C38 H38 125.7 . . ?
C37 C38 H38 125.7 . . ?
Fe2 C38 H38 126.6 . . ?
C38 C39 C40 107.6(5) . . ?
C38 C39 Fe2 70.8(3) . . ?
C40 C39 Fe2 68.5(3) . . ?
C38 C39 H39 126.2 . . ?
C40 C39 H39 126.2 . . ?
Fe2 C39 H39 126.0 . . ?
C39 C40 C36 109.3(5) . . ?
C39 C40 Fe2 70.7(3) . . ?
C36 C40 Fe2 70.3(3) . . ?
C39 C40 H40 125.4 . . ?
C36 C40 H40 125.4 . . ?
Fe2 C40 H40 125.3 . . ?
C46 C41 C42 119.8(5) . . ?
C46 C41 P2 119.2(4) . . ?
C42 C41 P2 120.9(4) . . ?
C43 C42 C41 119.8(6) . . ?
C43 C42 H42 120.1 . . ?
C41 C42 H42 120.1 . . ?
C42 C43 C44 120.0(6) . . ?
C42 C43 H43 120.0 . . ?
C44 C43 H43 120.0 . . ?
C45 C44 C43 120.3(5) . . ?
C45 C44 H44 119.9 . . ?
C43 C44 H44 119.9 . . ?
C44 C45 C46 120.2(6) . . ?
C44 C45 H45 119.9 . . ?
C46 C45 H45 119.9 . . ?
C41 C46 C45 119.9(5) . . ?
C41 C46 H46 120.1 . . ?
C45 C46 H46 120.1 . . ?
C52 C47 C48 118.9(5) . . ?
C52 C47 P2 120.3(4) . . ?
C48 C47 P2 120.6(4) . . ?
C49 C48 C47 120.0(5) . . ?
C49 C48 H48 120.0 . . ?
C47 C48 H48 120.0 . . ?
C48 C49 C50 121.1(5) . . ?
C48 C49 H49 119.4 . . ?
C50 C49 H49 119.4 . . ?
C51 C50 C49 119.5(5) . . ?
C51 C50 H50 120.2 . . ?
C49 C50 H50 120.2 . . ?
C50 C51 C52 120.6(5) . . ?
C50 C51 H51 119.7 . . ?
C52 C51 H51 119.7 . . ?
C51 C52 C47 119.8(5) . . ?
C51 C52 H52 120.1 . . ?
C47 C52 H52 120.1 . . ?
C67 Fe3 C66 41.8(2) . . ?
C67 Fe3 C62 114.7(2) . . ?
C66 Fe3 C62 108.0(2) . . ?
C67 Fe3 C64 116.3(3) . . ?
C66 Fe3 C64 155.6(3) . . ?
C62 Fe3 C64 67.8(3) . . ?
C67 Fe3 C63 97.6(3) . . ?
C66 Fe3 C63 120.7(3) . . ?
C62 Fe3 C63 40.6(2) . . ?
C64 Fe3 C63 40.3(3) . . ?
C67 Fe3 C68 40.6(3) . . ?
C66 Fe3 C68 68.9(2) . . ?
C62 Fe3 C68 146.9(2) . . ?
C64 Fe3 C68 100.9(2) . . ?
C63 Fe3 C68 110.7(2) . . ?
C67 Fe3 C65 155.3(2) . . ?
C66 Fe3 C65 162.9(2) . . ?
C62 Fe3 C65 68.0(2) . . ?
C64 Fe3 C65 40.0(2) . . ?
C63 Fe3 C65 67.9(3) . . ?
C68 Fe3 C65 123.9(2) . . ?
C67 Fe3 C69 68.3(2) . . ?
C66 Fe3 C69 68.5(2) . . ?
C62 Fe3 C69 171.5(2) . . ?
C64 Fe3 C69 118.7(3) . . ?
C63 Fe3 C69 147.8(3) . . ?
C68 Fe3 C69 40.2(2) . . ?
C65 Fe3 C69 113.0(2) . . ?
C67 Fe3 C70 68.5(2) . . ?
C66 Fe3 C70 40.7(2) . . ?
C62 Fe3 C70 132.6(2) . . ?
C64 Fe3 C70 157.0(3) . . ?
C63 Fe3 C70 161.3(3) . . ?
C68 Fe3 C70 67.4(2) . . ?
C65 Fe3 C70 129.5(2) . . ?
C69 Fe3 C70 39.9(2) . . ?
C67 Fe3 C61 153.7(2) . . ?
C66 Fe3 C61 125.9(2) . . ?
C62 Fe3 C61 40.4(2) . . ?
C64 Fe3 C61 67.5(2) . . ?
C63 Fe3 C61 68.0(2) . . ?
C68 Fe3 C61 164.2(2) . . ?
C65 Fe3 C61 40.4(2) . . ?
C69 Fe3 C61 135.0(2) . . ?
C70 Fe3 C61 119.1(2) . . ?
C67 Fe3 Au4 133.62(18) . . ?
C66 Fe3 Au4 91.88(15) . . ?
C62 Fe3 Au4 75.56(15) . . ?
C64 Fe3 Au4 109.41(17) . . ?
C63 Fe3 Au4 112.86(17) . . ?
C68 Fe3 Au4 136.26(18) . . ?
C65 Fe3 Au4 71.04(15) . . ?
C69 Fe3 Au4 96.64(18) . . ?
C70 Fe3 Au4 72.62(15) . . ?
C61 Fe3 Au4 46.57(13) . . ?
C66 P3 C77 104.8(3) . . ?
C66 P3 C71 103.9(3) . . ?
C77 P3 C71 105.2(3) . . ?
C66 P3 Au1 116.11(18) . . ?
C77 P3 Au1 115.31(19) . . ?
C71 P3 Au1 110.4(2) . . ?
C62 C61 C65 105.9(5) . . ?
C62 C61 Fe3 67.3(3) . . ?
C65 C61 Fe3 67.9(3) . . ?
C62 C61 Au5 114.3(3) . . ?
C65 C61 Au5 121.7(4) . . ?
Fe3 C61 Au5 167.3(3) . . ?
C62 C61 Au4 121.7(4) . . ?
C65 C61 Au4 112.2(4) . . ?
Fe3 C61 Au4 88.05(17) . . ?
Au5 C61 Au4 80.50(17) . . ?
C63 C62 C61 109.1(6) . . ?
C63 C62 Fe3 69.8(3) . . ?
C61 C62 Fe3 72.3(3) . . ?
C63 C62 H62 125.5 . . ?
C61 C62 H62 125.5 . . ?
Fe3 C62 H62 124.0 . . ?
C64 C63 C62 107.3(5) . . ?
C64 C63 Fe3 69.7(3) . . ?
C62 C63 Fe3 69.6(3) . . ?
C64 C63 H63 126.4 . . ?
C62 C63 H63 126.4 . . ?
Fe3 C63 H63 125.9 . . ?
C65 C64 C63 109.2(5) . . ?
C65 C64 Fe3 70.5(3) . . ?
C63 C64 Fe3 69.9(3) . . ?
C65 C64 H64 125.4 . . ?
C63 C64 H64 125.4 . . ?
Fe3 C64 H64 125.7 . . ?
C64 C65 C61 108.5(6) . . ?
C64 C65 Fe3 69.5(3) . . ?
C61 C65 Fe3 71.7(3) . . ?
C64 C65 H65 125.7 . . ?
C61 C65 H65 125.7 . . ?
Fe3 C65 H65 124.7 . . ?
C70 C66 C67 106.9(5) . . ?
C70 C66 P3 125.0(4) . . ?
C67 C66 P3 128.0(5) . . ?
C70 C66 Fe3 71.6(3) . . ?
C67 C66 Fe3 68.9(3) . . ?
P3 C66 Fe3 122.0(2) . . ?
C68 C67 C66 107.8(5) . . ?
C68 C67 Fe3 70.8(3) . . ?
C66 C67 Fe3 69.3(3) . . ?
C68 C67 H67 126.1 . . ?
C66 C67 H67 126.1 . . ?
Fe3 C67 H67 125.3 . . ?
C67 C68 C69 108.6(6) . . ?
C67 C68 Fe3 68.6(3) . . ?
C69 C68 Fe3 70.7(3) . . ?
C67 C68 H68 125.7 . . ?
C69 C68 H68 125.7 . . ?
Fe3 C68 H68 126.6 . . ?
C70 C69 C68 108.2(6) . . ?
C70 C69 Fe3 70.4(3) . . ?
C68 C69 Fe3 69.2(3) . . ?
C70 C69 H69 125.9 . . ?
C68 C69 H69 125.9 . . ?
Fe3 C69 H69 126.1 . . ?
C69 C70 C66 108.4(5) . . ?
C69 C70 Fe3 69.7(3) . . ?
C66 C70 Fe3 67.7(3) . . ?
C69 C70 H70 125.8 . . ?
C66 C70 H70 125.8 . . ?
Fe3 C70 H70 128.4 . . ?
C72 C71 C76 119.2(6) . . ?
C72 C71 P3 119.1(4) . . ?
C76 C71 P3 121.7(5) . . ?
C73 C72 C71 120.5(7) . . ?
C73 C72 H72 119.7 . . ?
C71 C72 H72 119.7 . . ?
C72 C73 C74 119.6(8) . . ?
C72 C73 H73 120.2 . . ?
C74 C73 H73 120.2 . . ?
C75 C74 C73 121.0(7) . . ?
C75 C74 H74 119.5 . . ?
C73 C74 H74 119.5 . . ?
C74 C75 C76 120.8(8) . . ?
C74 C75 H75 119.6 . . ?
C76 C75 H75 119.6 . . ?
C71 C76 C75 118.8(8) . . ?
C71 C76 H76 120.6 . . ?
C75 C76 H76 120.6 . . ?
C82 C77 C78 119.6(5) . . ?
C82 C77 P3 120.3(5) . . ?
C78 C77 P3 120.1(4) . . ?
C79 C78 C77 120.0(6) . . ?
C79 C78 H78 120.0 . . ?
C77 C78 H78 120.0 . . ?
C78 C79 C80 120.2(7) . . ?
C78 C79 H79 119.9 . . ?
C80 C79 H79 119.9 . . ?
C81 C80 C79 120.4(6) . . ?
C81 C80 H80 119.8 . . ?
C79 C80 H80 119.8 . . ?
C80 C81 C82 120.4(6) . . ?
C80 C81 H81 119.8 . . ?
C82 C81 H81 119.8 . . ?
C81 C82 C77 119.4(6) . . ?
C81 C82 H82 120.3 . . ?
C77 C82 H82 120.3 . . ?
C100 Fe4 C96 41.1(2) . . ?
C100 Fe4 C95 117.1(2) . . ?
C96 Fe4 C95 108.63(19) . . ?
C100 Fe4 C99 40.9(2) . . ?
C96 Fe4 C99 69.0(2) . . ?
C95 Fe4 C99 149.7(2) . . ?
C100 Fe4 C94 98.4(2) . . ?
C96 Fe4 C94 119.2(2) . . ?
C95 Fe4 C94 40.3(2) . . ?
C99 Fe4 C94 112.7(2) . . ?
C100 Fe4 C93 115.2(2) . . ?
C96 Fe4 C93 153.5(2) . . ?
C95 Fe4 C93 68.0(2) . . ?
C99 Fe4 C93 100.2(2) . . ?
C94 Fe4 C93 40.9(2) . . ?
C100 Fe4 C92 153.3(2) . . ?
C96 Fe4 C92 165.6(2) . . ?
C95 Fe4 C92 67.8(2) . . ?
C99 Fe4 C92 121.5(2) . . ?
C94 Fe4 C92 67.8(2) . . ?
C93 Fe4 C92 39.7(2) . . ?
C100 Fe4 C97 68.0(2) . . ?
C96 Fe4 C97 40.82(19) . . ?
C95 Fe4 C97 131.5(2) . . ?
C99 Fe4 C97 67.4(2) . . ?
C94 Fe4 C97 159.7(2) . . ?
C93 Fe4 C97 158.1(2) . . ?
C92 Fe4 C97 130.6(2) . . ?
C100 Fe4 C98 68.3(2) . . ?
C96 Fe4 C98 68.2(2) . . ?
C95 Fe4 C98 168.6(2) . . ?
C99 Fe4 C98 40.8(2) . . ?
C94 Fe4 C98 151.1(2) . . ?
C93 Fe4 C98 120.0(2) . . ?
C92 Fe4 C98 112.3(2) . . ?
C97 Fe4 C98 39.2(2) . . ?
C100 Fe4 C91 156.4(2) . . ?
C96 Fe4 C91 127.86(19) . . ?
C95 Fe4 C91 40.31(18) . . ?
C99 Fe4 C91 161.6(2) . . ?
C94 Fe4 C91 67.9(2) . . ?
C93 Fe4 C91 67.68(19) . . ?
C92 Fe4 C91 40.48(19) . . ?
C97 Fe4 C91 118.90(19) . . ?
C98 Fe4 C91 132.4(2) . . ?
C100 Fe4 Au6 134.93(15) . . ?
C96 Fe4 Au6 94.21(14) . . ?
C95 Fe4 Au6 76.10(14) . . ?
C99 Fe4 Au6 133.62(17) . . ?
C94 Fe4 Au6 113.18(15) . . ?
C93 Fe4 Au6 109.69(15) . . ?
C92 Fe4 Au6 71.40(15) . . ?
C97 Fe4 Au6 72.08(14) . . ?
C98 Fe4 Au6 92.99(15) . . ?
C91 Fe4 Au6 46.97(13) . . ?
C96 P4 C107 103.9(2) . . ?
C96 P4 C101 103.6(2) . . ?
C107 P4 C101 107.4(2) . . ?
C96 P4 Au3 114.04(16) . . ?
C107 P4 Au3 116.54(16) . . ?
C101 P4 Au3 110.35(17) . . ?
C95 C91 C92 105.5(4) . . ?
C95 C91 Au5 114.8(3) . . ?
C92 C91 Au5 122.0(3) . . ?
C95 C91 Fe4 66.9(3) . . ?
C92 C91 Fe4 68.3(3) . . ?
Au5 C91 Fe4 166.3(2) . . ?
C95 C91 Au6 121.7(3) . . ?
C92 C91 Au6 111.9(3) . . ?
Au5 C91 Au6 80.53(17) . . ?
Fe4 C91 Au6 87.11(16) . . ?
C93 C92 C91 108.7(5) . . ?
C93 C92 Fe4 69.0(3) . . ?
C91 C92 Fe4 71.2(3) . . ?
C93 C92 H92 125.6 . . ?
C91 C92 H92 125.6 . . ?
Fe4 C92 H92 125.8 . . ?
C92 C93 C94 108.6(5) . . ?
C92 C93 Fe4 71.3(3) . . ?
C94 C93 Fe4 69.5(3) . . ?
C92 C93 H93 125.7 . . ?
C94 C93 H93 125.7 . . ?
Fe4 C93 H93 125.1 . . ?
C95 C94 C93 107.2(5) . . ?
C95 C94 Fe4 69.5(3) . . ?
C93 C94 Fe4 69.6(3) . . ?
C95 C94 H94 126.4 . . ?
C93 C94 H94 126.4 . . ?
Fe4 C94 H94 126.1 . . ?
C94 C95 C91 109.9(5) . . ?
C94 C95 Fe4 70.2(3) . . ?
C91 C95 Fe4 72.8(3) . . ?
C94 C95 H95 125.0 . . ?
C91 C95 H95 125.0 . . ?
Fe4 C95 H95 123.6 . . ?
C100 C96 C97 106.8(4) . . ?
C100 C96 P4 128.6(4) . . ?
C97 C96 P4 124.5(4) . . ?
C100 C96 Fe4 69.2(3) . . ?
C97 C96 Fe4 71.5(3) . . ?
P4 C96 Fe4 121.5(2) . . ?
C98 C97 C96 109.2(5) . . ?
C98 C97 Fe4 70.4(3) . . ?
C96 C97 Fe4 67.7(3) . . ?
C98 C97 H97 125.4 . . ?
C96 C97 H97 125.4 . . ?
Fe4 C97 H97 128.1 . . ?
C97 C98 C99 107.8(5) . . ?
C97 C98 Fe4 70.4(3) . . ?
C99 C98 Fe4 68.2(3) . . ?
C97 C98 H98 126.1 . . ?
C99 C98 H98 126.1 . . ?
Fe4 C98 H98 126.9 . . ?
C100 C99 C98 107.6(5) . . ?
C100 C99 Fe4 68.8(3) . . ?
C98 C99 Fe4 71.1(3) . . ?
C100 C99 H99 126.2 . . ?
C98 C99 H99 126.2 . . ?
Fe4 C99 H99 125.5 . . ?
C99 C100 C96 108.5(5) . . ?
C99 C100 Fe4 70.3(3) . . ?
C96 C100 Fe4 69.7(3) . . ?
C99 C100 H100 125.8 . . ?
C96 C100 H100 125.8 . . ?
Fe4 C100 H100 125.8 . . ?
C102 C101 C106 119.5(4) . . ?
C102 C101 P4 120.1(4) . . ?
C106 C101 P4 120.4(4) . . ?
C101 C102 C103 120.7(5) . . ?
C101 C102 H102 119.7 . . ?
C103 C102 H102 119.7 . . ?
C102 C103 C104 118.9(6) . . ?
C102 C103 H103 120.5 . . ?
C104 C103 H103 120.5 . . ?
C105 C104 C103 120.6(5) . . ?
C105 C104 H104 119.7 . . ?
C103 C104 H104 119.7 . . ?
C104 C105 C106 120.4(6) . . ?
C104 C105 H105 119.8 . . ?
C106 C105 H105 119.8 . . ?
C105 C106 C101 119.9(6) . . ?
C105 C106 H106 120.1 . . ?
C101 C106 H106 120.1 . . ?
C112 C107 C108 119.4(4) . . ?
C112 C107 P4 120.9(4) . . ?
C108 C107 P4 119.7(4) . . ?
C109 C108 C107 119.8(5) . . ?
C109 C108 H108 120.1 . . ?
C107 C108 H108 120.1 . . ?
C108 C109 C110 119.5(5) . . ?
C108 C109 H109 120.3 . . ?
C110 C109 H109 120.3 . . ?
C111 C110 C109 119.9(5) . . ?
C111 C110 H110 120.1 . . ?
C109 C110 H110 120.1 . . ?
C112 C111 C110 120.7(5) . . ?
C112 C111 H111 119.6 . . ?
C110 C111 H111 119.6 . . ?
C111 C112 C107 120.7(5) . . ?
C111 C112 H112 119.6 . . ?
C107 C112 H112 119.6 . . ?
O3 Cl1 O1 108.4(7) . . ?
O3 Cl1 O4 110.4(7) . . ?
O1 Cl1 O4 106.5(7) . . ?
O3 Cl1 O2 111.4(5) . . ?
O1 Cl1 O2 107.8(6) . . ?
O4 Cl1 O2 112.1(5) . . ?
O7 Cl2 O5 111.7(4) . . ?
O7 Cl2 O8 110.9(4) . . ?
O5 Cl2 O8 110.5(4) . . ?
O7 Cl2 O6 109.5(4) . . ?
O5 Cl2 O6 108.7(4) . . ?
O8 Cl2 O6 105.2(4) . . ?

loop_
_geom_bond_atom_site_label_1
_geom_bond_atom_site_label_2
_geom_bond_distance
_geom_bond_site_symmetry_2
_geom_bond_publ_flag
Au1 C1 2.150(5) . ?
Au1 P3 2.2894(14) . ?
Au1 Au2 2.7607(3) . ?
Au1 Fe1 2.9649(7) . ?
Au1 Au4 3.1247(3) . ?
Au2 C1 2.110(5) . ?
Au2 C31 2.123(4) . ?
Au2 Au3 2.7668(3) . ?
Au3 C31 2.149(5) . ?
Au3 P4 2.2875(12) . ?
Au3 Fe2 2.9482(7) . ?
Au3 Au6 3.2262(3) . ?
Au4 C61 2.159(5) . ?
Au4 P1 2.2902(12) . ?
Au4 Au5 2.7646(3) . ?
Au4 Fe3 2.9716(8) . ?
Au5 C91 2.115(5) . ?
Au5 C61 2.119(5) . ?
Au5 Au6 2.7636(3) . ?
Au6 C91 2.160(5) . ?
Au6 P2 2.2914(12) . ?
Au6 Fe4 2.9516(7) . ?
Fe1 C7 2.030(5) . ?
Fe1 C6 2.034(5) . ?
Fe1 C2 2.046(4) . ?
Fe1 C3 2.048(5) . ?
Fe1 C8 2.050(5) . ?
Fe1 C4 2.057(5) . ?
Fe1 C5 2.072(5) . ?
Fe1 C9 2.074(5) . ?
Fe1 C10 2.089(5) . ?
Fe1 C1 2.124(4) . ?
P1 C6 1.804(5) . ?
P1 C17 1.816(5) . ?
P1 C11 1.819(5) . ?
C1 C2 1.445(7) . ?
C1 C5 1.451(7) . ?
C2 C3 1.402(7) . ?
C2 H2 0.9500 . ?
C3 C4 1.437(9) . ?
C3 H3 0.9500 . ?
C4 C5 1.410(8) . ?
C4 H4 0.9500 . ?
C5 H5 0.9500 . ?
C6 C7 1.432(7) . ?
C6 C10 1.439(8) . ?
C7 C8 1.420(8) . ?
C7 H7 0.9500 . ?
C8 C9 1.413(9) . ?
C8 H8 0.9500 . ?
C9 C10 1.426(8) . ?
C9 H9 0.9500 . ?
C10 H10 0.9500 . ?
C11 C12 1.363(8) . ?
C11 C16 1.388(9) . ?
C12 C13 1.395(9) . ?
C12 H12 0.9500 . ?
C13 C14 1.309(11) . ?
C13 H13 0.9500 . ?
C14 C15 1.381(12) . ?
C14 H14 0.9500 . ?
C15 C16 1.377(9) . ?
C15 H15 0.9500 . ?
C16 H16 0.9500 . ?
C17 C22 1.383(8) . ?
C17 C18 1.397(7) . ?
C18 C19 1.380(8) . ?
C18 H18 0.9500 . ?
C19 C20 1.378(9) . ?
C19 H19 0.9500 . ?
C20 C21 1.389(10) . ?
C20 H20 0.9500 . ?
C21 C22 1.365(9) . ?
C21 H21 0.9500 . ?
C22 H22 0.9500 . ?
Fe2 C40 2.026(5) . ?
Fe2 C35 2.042(5) . ?
Fe2 C34 2.045(5) . ?
Fe2 C36 2.047(5) . ?
Fe2 C39 2.054(5) . ?
Fe2 C33 2.056(5) . ?
Fe2 C38 2.077(5) . ?
Fe2 C37 2.084(5) . ?
Fe2 C32 2.085(5) . ?
Fe2 C31 2.116(4) . ?
P2 C36 1.788(5) . ?
P2 C47 1.811(5) . ?
P2 C41 1.826(5) . ?
C31 C35 1.433(7) . ?
C31 C32 1.454(7) . ?
C32 C33 1.413(8) . ?
C32 H32 0.9500 . ?
C33 C34 1.434(8) . ?
C33 H33 0.9500 . ?
C34 C35 1.413(7) . ?
C34 H34 0.9500 . ?
C35 H35 0.9500 . ?
C36 C40 1.428(7) . ?
C36 C37 1.441(7) . ?
C37 C38 1.429(7) . ?
C37 H37 0.9500 . ?
C38 C39 1.416(8) . ?
C38 H38 0.9500 . ?
C39 C40 1.421(8) . ?
C39 H39 0.9500 . ?
C40 H40 0.9500 . ?
C41 C46 1.385(7) . ?
C41 C42 1.400(7) . ?
C42 C43 1.386(8) . ?
C42 H42 0.9500 . ?
C43 C44 1.392(9) . ?
C43 H43 0.9500 . ?
C44 C45 1.374(9) . ?
C44 H44 0.9500 . ?
C45 C46 1.398(7) . ?
C45 H45 0.9500 . ?
C46 H46 0.9500 . ?
C47 C52 1.396(7) . ?
C47 C48 1.400(6) . ?
C48 C49 1.374(7) . ?
C48 H48 0.9500 . ?
C49 C50 1.378(8) . ?
C49 H49 0.9500 . ?
C50 C51 1.374(8) . ?
C50 H50 0.9500 . ?
C51 C52 1.392(8) . ?
C51 H51 0.9500 . ?
C52 H52 0.9500 . ?
Fe3 C67 2.028(6) . ?
Fe3 C66 2.034(5) . ?
Fe3 C62 2.049(5) . ?
Fe3 C64 2.050(6) . ?
Fe3 C63 2.053(5) . ?
Fe3 C68 2.057(5) . ?
Fe3 C65 2.064(6) . ?
Fe3 C69 2.077(5) . ?
Fe3 C70 2.086(5) . ?
Fe3 C61 2.117(5) . ?
P3 C66 1.802(6) . ?
P3 C77 1.810(6) . ?
P3 C71 1.820(6) . ?
C61 C62 1.439(7) . ?
C61 C65 1.444(7) . ?
C62 C63 1.424(8) . ?
C62 H62 0.9500 . ?
C63 C64 1.415(10) . ?
C63 H63 0.9500 . ?
C64 C65 1.408(9) . ?
C64 H64 0.9500 . ?
C65 H65 0.9500 . ?
C66 C70 1.433(8) . ?
C66 C67 1.449(8) . ?
C67 C68 1.417(9) . ?
C67 H67 0.9500 . ?
C68 C69 1.420(9) . ?
C68 H68 0.9500 . ?
C69 C70 1.420(8) . ?
C69 H69 0.9500 . ?
C70 H70 0.9500 . ?
C71 C72 1.387(9) . ?
C71 C76 1.392(8) . ?
C72 C73 1.363(9) . ?
C72 H72 0.9500 . ?
C73 C74 1.386(12) . ?
C73 H73 0.9500 . ?
C74 C75 1.329(13) . ?
C74 H74 0.9500 . ?
C75 C76 1.400(10) . ?
C75 H75 0.9500 . ?
C76 H76 0.9500 . ?
C77 C82 1.400(7) . ?
C77 C78 1.413(8) . ?
C78 C79 1.371(9) . ?
C78 H78 0.9500 . ?
C79 C80 1.396(10) . ?
C79 H79 0.9500 . ?
C80 C81 1.378(10) . ?
C80 H80 0.9500 . ?
C81 C82 1.396(9) . ?
C81 H81 0.9500 . ?
C82 H82 0.9500 . ?
Fe4 C100 2.028(5) . ?
Fe4 C96 2.035(5) . ?
Fe4 C95 2.045(5) . ?
Fe4 C99 2.048(5) . ?
Fe4 C94 2.054(5) . ?
Fe4 C93 2.056(5) . ?
Fe4 C92 2.085(5) . ?
Fe4 C97 2.086(5) . ?
Fe4 C98 2.087(5) . ?
Fe4 C91 2.123(5) . ?
P4 C96 1.797(5) . ?
P4 C107 1.817(5) . ?
P4 C101 1.821(5) . ?
C91 C95 1.438(7) . ?
C91 C92 1.456(7) . ?
C92 C93 1.407(7) . ?
C92 H92 0.9500 . ?
C93 C94 1.436(8) . ?
C93 H93 0.9500 . ?
C94 C95 1.412(7) . ?
C94 H94 0.9500 . ?
C95 H95 0.9500 . ?
C96 C100 1.427(7) . ?
C96 C97 1.438(7) . ?
C97 C98 1.398(7) . ?
C97 H97 0.9500 . ?
C98 C99 1.440(8) . ?
C98 H98 0.9500 . ?
C99 C100 1.424(7) . ?
C99 H99 0.9500 . ?
C100 H100 0.9500 . ?
C101 C102 1.379(7) . ?
C101 C106 1.401(7) . ?
C102 C103 1.397(7) . ?
C102 H102 0.9500 . ?
C103 C104 1.400(9) . ?
C103 H103 0.9500 . ?
C104 C105 1.364(9) . ?
C104 H104 0.9500 . ?
C105 C106 1.389(7) . ?
C105 H105 0.9500 . ?
C106 H106 0.9500 . ?
C107 C112 1.385(6) . ?
C107 C108 1.405(7) . ?
C108 C109 1.394(7) . ?
C108 H108 0.9500 . ?
C109 C110 1.398(8) . ?
C109 H109 0.9500 . ?
C110 C111 1.383(8) . ?
C110 H110 0.9500 . ?
C111 C112 1.365(7) . ?
C111 H111 0.9500 . ?
C112 H112 0.9500 . ?
Cl1 O3 1.349(7) . ?
Cl1 O1 1.390(8) . ?
Cl1 O4 1.411(9) . ?
Cl1 O2 1.416(7) . ?
Cl2 O7 1.411(5) . ?
Cl2 O5 1.416(5) . ?
Cl2 O8 1.435(6) . ?
Cl2 O6 1.439(6) . ?
